data_4104161
loop_
_publ_author_name
'Yuanhao Gao'
'Jieying Wu'
'Yiming Li'
'Pingping Sun'
'Hongping Zhou'
'Jiaxiang Yang'
'Shengyi Zhang'
'Baokang Jin'
'Yupeng Tian'

_publ_section_title
;
 A Sulfur-Terminal Zn(II) Complex and Its Two-Photon Microscopy Biological
 Imaging Application
;
_journal_name_full 'Journal of the American Chemical Society'
_journal_page_first 5208
_journal_page_last 5213
_journal_paper_doi 10.1021/ja808606d
_journal_volume 131
_journal_year 2009
_chemical_formula_sum 'C41 H36 N4 S2 Zn'
_chemical_formula_weight 714.27
_chemical_name_systematic
; 
 ? 
;
_space_group_IT_number 15
_symmetry_cell_setting monoclinic
_symmetry_space_group_name_Hall '-C 2yc'
_symmetry_space_group_name_H-M 'C 1 2/c 1'
_atom_sites_solution_hydrogens geom
_atom_sites_solution_primary direct
_atom_sites_solution_secondary difmap
_audit_creation_method SHELXL-97
_cell_angle_alpha 90.000(5)
_cell_angle_beta 97.646(5)
_cell_angle_gamma 90.000(5)
_cell_formula_units_Z 8
_cell_length_a 36.104(5)
_cell_length_b 11.621(5)
_cell_length_c 16.841(5)
_cell_measurement_temperature 293(2)
_cell_volume 7003(4)
_computing_cell_refinement 'APEX2 Software Suite (Bruker,2005)'
_computing_data_collection 'APEX2 Software Suite (Bruker,2005)'
_computing_data_reduction 'APEX2 Software Suite (Bruker,2005)'
_computing_molecular_graphics 'SHELXTL (Bruker, 1997)'
_computing_publication_material 'WINGX (Farrugia,1999)'
_computing_structure_refinement 'SHELXL-97 (Sheldrick, 1997)'
_computing_structure_solution 'SIR97 (Altomare,1999)'
_diffrn_ambient_temperature 293(2)
_diffrn_measured_fraction_theta_full 0.996
_diffrn_measured_fraction_theta_max 0.996
_diffrn_measurement_device_type 'CCD area detector'
_diffrn_measurement_method 'phi and omega scans'
_diffrn_radiation_monochromator graphite
_diffrn_radiation_source 'fine-focus sealed tube'
_diffrn_radiation_type MoK\a
_diffrn_radiation_wavelength 0.71069
_diffrn_reflns_av_R_equivalents 0.0263
_diffrn_reflns_av_sigmaI/netI 0.0254
_diffrn_reflns_limit_h_max 46
_diffrn_reflns_limit_h_min -47
_diffrn_reflns_limit_k_max 15
_diffrn_reflns_limit_k_min -15
_diffrn_reflns_limit_l_max 21
_diffrn_reflns_limit_l_min -21
_diffrn_reflns_number 29868
_diffrn_reflns_theta_full 27.63
_diffrn_reflns_theta_max 27.63
_diffrn_reflns_theta_min 1.84
_exptl_absorpt_coefficient_mu 0.856
_exptl_absorpt_correction_T_max 0.8723
_exptl_absorpt_correction_T_min 0.7373
_exptl_absorpt_correction_type multi-scan
_exptl_crystal_colour red
_exptl_crystal_density_diffrn 1.355
_exptl_crystal_density_method 'not measured'
_exptl_crystal_F_000 2976
_exptl_crystal_size_max 0.38
_exptl_crystal_size_mid 0.30
_exptl_crystal_size_min 0.16
_refine_diff_density_max 0.842
_refine_diff_density_min -0.742
_refine_diff_density_rms 0.069
_refine_ls_extinction_method none
_refine_ls_goodness_of_fit_ref 1.433
_refine_ls_hydrogen_treatment constr
_refine_ls_matrix_type full
_refine_ls_number_parameters 434
_refine_ls_number_reflns 8118
_refine_ls_number_restraints 3
_refine_ls_restrained_S_all 1.437
_refine_ls_R_factor_all 0.0934
_refine_ls_R_factor_gt 0.0618
_refine_ls_shift/su_max 0.002
_refine_ls_shift/su_mean 0.000
_refine_ls_structure_factor_coef Fsqd
_refine_ls_weighting_details 'calc w=1/[\s^2^(Fo^2^)+(0.1000P)^2^+0.0020P] where P=(Fo^2^+2Fc^2^)/3'
_refine_ls_weighting_scheme calc
_refine_ls_wR_factor_gt 0.1977
_refine_ls_wR_factor_ref 0.2198
_reflns_number_gt 5138
_reflns_number_total 8118
_reflns_threshold_expression >2sigma(I)
_cod_data_source_file ja808606d_si_002.cif
_cod_data_source_block 070515a_0m
_cod_original_sg_symbol_H-M 'C2/c  '
_cod_original_formula_sum 'C41 H36 N4 S2 Zn '
_cod_database_code 4104161

loop_
_symmetry_equiv_pos_as_xyz
'x, y, z'
'-x, y, -z+1/2'
'x+1/2, y+1/2, z'
'-x+1/2, y+1/2, -z+1/2'
'-x, -y, -z'
'x, -y, z-1/2'
'-x+1/2, -y+1/2, -z'
'x+1/2, -y+1/2, z-1/2'

loop_
_atom_site_label
_atom_site_type_symbol
_atom_site_fract_x
_atom_site_fract_y
_atom_site_fract_z
_atom_site_U_iso_or_equiv
_atom_site_adp_type
_atom_site_occupancy
_atom_site_symmetry_multiplicity
_atom_site_calc_flag
_atom_site_refinement_flags
Zn1 Zn 0.196161(11) 0.05355(4) 1.04596(2) 0.0713(2) Uani 1 1 d .
S2 S 0.14174(3) 0.04040(11) 1.09793(6) 0.0877(4) Uani 1 1 d .
S1 S 0.24247(4) -0.03525(13) 1.12640(7) 0.1056(4) Uani 1 1 d .
C16 C 0.15556(9) 0.3392(3) 0.72634(18) 0.0600(8) Uani 1 1 d .
C11 C 0.20554(8) 0.3107(3) 1.01973(18) 0.0621(8) Uani 1 1 d .
N3 N 0.21259(7) 0.2316(3) 1.07796(15) 0.0720(8) Uani 1 1 d .
C9 C 0.18195(8) 0.3263(3) 0.87152(18) 0.0589(7) Uani 1 1 d .
H9 H 0.1844 0.4059 0.8734 0.071 Uiso 1 1 calc R
C7 C 0.16737(9) 0.1516(3) 0.79913(17) 0.0562(7) Uani 1 1 d .
H7 H 0.1594 0.1121 0.7519 0.067 Uiso 1 1 calc R
N2 N 0.18908(7) 0.1469(2) 0.93852(13) 0.0543(6) Uani 1 1 d .
C8 C 0.16863(8) 0.2719(3) 0.79931(17) 0.0542(7) Uani 1 1 d .
C6 C 0.17798(8) 0.0920(3) 0.86913(16) 0.0525(7) Uani 1 1 d .
C10 C 0.19140(8) 0.2620(3) 0.93988(16) 0.0557(7) Uani 1 1 d .
N1 N 0.18902(9) -0.0746(3) 0.94997(18) 0.0732(8) Uani 1 1 d .
N4 N 0.06511(10) 0.8884(3) 0.22529(19) 0.0876(10) Uani 1 1 d .
C5 C 0.17923(10) -0.0342(3) 0.87573(19) 0.0622(8) Uani 1 1 d .
C17 C 0.14846(11) 0.2864(4) 0.6508(2) 0.0822(11) Uani 1 1 d .
H17 H 0.1533 0.2084 0.6455 0.099 Uiso 1 1 calc R
C4 C 0.17239(12) -0.1079(3) 0.8104(2) 0.0801(10) Uani 1 1 d .
H4 H 0.1653 -0.0791 0.7591 0.096 Uiso 1 1 calc R
C12 C 0.21129(11) 0.4253(4) 1.0345(2) 0.0788(11) Uani 1 1 d .
H12 H 0.2063 0.4785 0.9933 0.095 Uiso 1 1 calc R
C28 C 0.08115(10) 0.8557(4) 0.3574(2) 0.0847(12) Uani 1 1 d .
C29 C 0.07063(10) 0.8034(4) 0.2832(2) 0.0818(11) Uani 1 1 d .
C26 C 0.09126(10) 0.7883(6) 0.4251(3) 0.1060(18) Uani 1 1 d .
H26 H 0.0986 0.8242 0.4740 0.127 Uiso 1 1 calc R
C13 C 0.22456(12) 0.4616(5) 1.1111(3) 0.0987(15) Uani 1 1 d .
H13 H 0.2283 0.5394 1.1224 0.118 Uiso 1 1 calc R
C14 C 0.23213(12) 0.3801(5) 1.1703(2) 0.0969(15) Uani 1 1 d .
H14 H 0.2411 0.4021 1.2224 0.116 Uiso 1 1 calc R
C18 C 0.14763(14) 0.4560(4) 0.7301(3) 0.0898(13) Uani 1 1 d .
H18 H 0.1519 0.4940 0.7790 0.108 Uiso 1 1 calc R
C15 C 0.22644(11) 0.2694(5) 1.1520(2) 0.0909(13) Uani 1 1 d .
H15 H 0.2323 0.2152 1.1923 0.109 Uiso 1 1 calc R
C24 C 0.09061(12) 0.6711(7) 0.4215(3) 0.119(2) Uani 1 1 d D
C35 C 0.06982(12) 0.9924(4) 0.2614(2) 0.0836(11) Uani 1 1 d .
C39 C 0.00387(15) 0.7230(4) -0.0005(3) 0.1054(15) Uani 1 1 d .
H39A H -0.0088 0.6758 0.0352 0.127 Uiso 1 1 calc R
H39B H 0.0299 0.7002 0.0063 0.127 Uiso 1 1 calc R
C19 C 0.13426(12) 0.3502(5) 0.5843(2) 0.1026(15) Uani 1 1 d .
H19 H 0.1301 0.3126 0.5352 0.123 Uiso 1 1 calc R
C36 C 0.05443(11) 0.8671(4) 0.1383(2) 0.0864(11) Uani 1 1 d .
H36A H 0.0636 0.7923 0.1245 0.104 Uiso 1 1 calc R
H36B H 0.0659 0.9248 0.1079 0.104 Uiso 1 1 calc R
C22 C 0.11141(14) 0.5183(6) 0.5151(3) 0.166(3) Uani 1 1 d D
H22 H 0.1067 0.4650 0.4738 0.199 Uiso 1 1 calc R
C38 C 0.00157(14) 0.8459(4) 0.0245(3) 0.1032(15) Uani 1 1 d .
H38A H -0.0239 0.8721 0.0096 0.124 Uiso 1 1 calc R
H38B H 0.0174 0.8913 -0.0056 0.124 Uiso 1 1 calc R
C25 C 0.07835(12) 0.6225(5) 0.3481(4) 0.115(2) Uani 1 1 d .
H25 H 0.0767 0.5427 0.3452 0.138 Uiso 1 1 calc R
C37 C 0.01321(12) 0.8712(5) 0.1170(3) 0.0982(13) Uani 1 1 d .
H37A H 0.0041 0.9467 0.1297 0.118 Uiso 1 1 calc R
H37B H 0.0017 0.8147 0.1484 0.118 Uiso 1 1 calc R
C1 C 0.19170(15) -0.1893(4) 0.9605(3) 0.1032(15) Uani 1 1 d .
H1 H 0.1977 -0.2179 1.0122 0.124 Uiso 1 1 calc R
C20 C 0.13359(14) 0.5158(5) 0.6626(3) 0.1063(16) Uani 1 1 d .
H20 H 0.1289 0.5940 0.6675 0.128 Uiso 1 1 calc R
C30 C 0.07995(11) 0.9773(5) 0.3450(3) 0.0860(12) Uani 1 1 d .
C3 C 0.17632(17) -0.2227(4) 0.8232(3) 0.1094(16) Uani 1 1 d .
H3 H 0.1724 -0.2734 0.7802 0.131 Uiso 1 1 calc R
C21 C 0.12586(11) 0.4648(5) 0.5861(3) 0.0982(16) Uani 1 1 d D
C27 C 0.06797(12) 0.6862(4) 0.2760(3) 0.0973(14) Uani 1 1 d .
H27 H 0.0599 0.6504 0.2273 0.117 Uiso 1 1 calc R
C23 C 0.10335(13) 0.6130(6) 0.4919(3) 0.168(4) Uani 1 1 d D
H23 H 0.1066 0.6644 0.5345 0.202 Uiso 1 1 calc R
C34 C 0.06579(16) 1.1018(4) 0.2285(3) 0.1094(15) Uani 1 1 d .
H34 H 0.0589 1.1123 0.1738 0.131 Uiso 1 1 calc R
C2 C 0.18607(17) -0.2642(4) 0.8989(3) 0.1194(19) Uani 1 1 d .
H2 H 0.1888 -0.3429 0.9079 0.143 Uiso 1 1 calc R
C31 C 0.08640(14) 1.0720(6) 0.3948(3) 0.1105(17) Uani 1 1 d .
H31 H 0.0936 1.0632 0.4495 0.133 Uiso 1 1 calc R
C40 C -0.01269(16) 0.6979(5) -0.0850(4) 0.1146(17) Uani 1 1 d .
H40A H -0.0386 0.7221 -0.0915 0.137 Uiso 1 1 calc R
H40B H 0.0001 0.7452 -0.1202 0.137 Uiso 1 1 calc R
C33 C 0.07238(18) 1.1943(5) 0.2794(4) 0.1275(19) Uani 1 1 d .
H33 H 0.0704 1.2684 0.2582 0.153 Uiso 1 1 calc R
C32 C 0.08174(17) 1.1803(6) 0.3605(4) 0.130(2) Uani 1 1 d .
H32 H 0.0850 1.2450 0.3932 0.156 Uiso 1 1 calc R
C41 C -0.0114(3) 0.5782(6) -0.1122(5) 0.173(3) Uani 1 1 d .
H41A H 0.0138 0.5505 -0.1025 0.259 Uiso 1 1 calc R
H41B H -0.0202 0.5743 -0.1685 0.259 Uiso 1 1 calc R
H41C H -0.0271 0.5315 -0.0834 0.259 Uiso 1 1 calc R

loop_
_atom_site_aniso_label
_atom_site_aniso_U_11
_atom_site_aniso_U_22
_atom_site_aniso_U_33
_atom_site_aniso_U_23
_atom_site_aniso_U_13
_atom_site_aniso_U_12
Zn1 0.0710(3) 0.1056(4) 0.0368(2) 0.01845(17) 0.00497(18) 0.0098(2)
S2 0.0734(6) 0.1444(10) 0.0470(5) 0.0088(5) 0.0139(4) -0.0070(5)
S1 0.0968(8) 0.1535(12) 0.0622(6) 0.0460(6) -0.0058(6) 0.0298(7)
C16 0.0586(17) 0.071(2) 0.0483(16) 0.0137(14) -0.0002(13) -0.0025(15)
C11 0.0517(16) 0.092(2) 0.0418(15) -0.0071(15) 0.0039(13) 0.0059(16)
N3 0.0600(16) 0.120(2) 0.0345(13) -0.0014(14) 0.0005(11) 0.0045(15)
C9 0.0587(17) 0.0656(19) 0.0509(17) 0.0014(14) 0.0013(14) 0.0021(14)
C7 0.0629(18) 0.0678(19) 0.0362(14) 0.0028(12) 0.0005(12) 0.0006(14)
N2 0.0536(14) 0.0742(17) 0.0347(11) 0.0061(11) 0.0044(10) 0.0099(12)
C8 0.0496(15) 0.072(2) 0.0398(14) 0.0059(13) 0.0012(12) 0.0012(14)
C6 0.0548(16) 0.0655(18) 0.0370(14) 0.0046(12) 0.0050(12) 0.0066(14)
C10 0.0504(16) 0.077(2) 0.0383(15) -0.0006(13) 0.0017(12) 0.0046(14)
N1 0.089(2) 0.0784(19) 0.0541(16) 0.0168(14) 0.0156(15) 0.0189(15)
N4 0.098(2) 0.100(3) 0.0609(19) 0.0241(18) -0.0010(16) 0.0140(19)
C5 0.074(2) 0.069(2) 0.0465(17) 0.0093(14) 0.0177(15) 0.0075(15)
C17 0.091(3) 0.103(3) 0.0480(19) 0.0173(18) -0.0068(17) -0.003(2)
C4 0.122(3) 0.065(2) 0.057(2) 0.0008(17) 0.024(2) -0.002(2)
C12 0.079(2) 0.097(3) 0.058(2) -0.0245(19) 0.0017(18) 0.005(2)
C28 0.0531(19) 0.138(4) 0.062(2) 0.036(2) 0.0051(16) 0.010(2)
C29 0.068(2) 0.104(3) 0.071(2) 0.036(2) 0.0023(18) 0.017(2)
C26 0.055(2) 0.189(5) 0.073(3) 0.067(3) 0.0058(18) 0.010(3)
C13 0.077(3) 0.138(4) 0.078(3) -0.050(3) 0.001(2) 0.004(2)
C14 0.077(3) 0.162(5) 0.049(2) -0.040(3) -0.0014(18) 0.000(3)
C18 0.107(3) 0.086(3) 0.073(3) 0.023(2) -0.001(2) 0.006(2)
C15 0.071(2) 0.162(4) 0.0379(17) -0.007(2) 0.0023(16) 0.011(3)
C24 0.062(2) 0.196(6) 0.098(4) 0.092(4) 0.008(2) 0.018(3)
C35 0.083(3) 0.099(3) 0.066(2) 0.017(2) 0.001(2) 0.016(2)
C39 0.112(4) 0.098(3) 0.103(4) 0.030(3) 0.000(3) 0.015(3)
C19 0.092(3) 0.158(5) 0.053(2) 0.032(3) -0.013(2) 0.000(3)
C36 0.084(3) 0.105(3) 0.070(2) 0.017(2) 0.009(2) 0.006(2)
C22 0.080(3) 0.277(8) 0.146(6) 0.140(6) 0.031(3) 0.036(4)
C38 0.101(3) 0.108(4) 0.091(3) 0.026(3) -0.021(3) -0.004(3)
C25 0.072(3) 0.117(4) 0.158(5) 0.080(4) 0.023(3) 0.019(2)
C37 0.077(3) 0.122(4) 0.093(3) 0.015(3) 0.006(2) 0.001(2)
C1 0.141(4) 0.082(3) 0.092(3) 0.040(3) 0.037(3) 0.038(3)
C20 0.110(4) 0.099(3) 0.111(4) 0.051(3) 0.020(3) 0.023(3)
C30 0.066(2) 0.129(4) 0.062(2) 0.025(2) 0.0053(18) 0.014(2)
C3 0.178(5) 0.068(3) 0.092(3) -0.002(2) 0.055(3) 0.003(3)
C21 0.063(2) 0.151(5) 0.079(3) 0.060(3) 0.003(2) 0.004(2)
C27 0.084(3) 0.115(4) 0.093(3) 0.040(3) 0.011(2) 0.014(2)
C23 0.074(3) 0.267(9) 0.170(6) 0.147(6) 0.040(3) 0.037(4)
C34 0.136(4) 0.104(4) 0.083(3) 0.023(3) -0.003(3) 0.023(3)
C2 0.193(6) 0.068(3) 0.108(4) 0.014(3) 0.057(4) 0.026(3)
C31 0.086(3) 0.171(5) 0.075(3) -0.005(3) 0.010(2) 0.006(3)
C40 0.116(4) 0.106(4) 0.115(4) 0.019(3) -0.008(3) 0.000(3)
C33 0.150(5) 0.109(4) 0.117(5) 0.011(4) -0.002(4) 0.015(4)
C32 0.134(5) 0.138(5) 0.114(5) -0.026(4) 0.003(4) 0.022(4)
C41 0.236(9) 0.136(6) 0.141(7) -0.008(5) 0.009(6) 0.046(5)

loop_
_atom_type_symbol
_atom_type_description
_atom_type_scat_dispersion_real
_atom_type_scat_dispersion_imag
_atom_type_scat_source
C C 0.0033 0.0016 'International Tables Vol C Tables 4.2.6.8 and 6.1.1.4'
H H 0.0000 0.0000 'International Tables Vol C Tables 4.2.6.8 and 6.1.1.4'
N N 0.0061 0.0033 'International Tables Vol C Tables 4.2.6.8 and 6.1.1.4'
S S 0.1246 0.1234 'International Tables Vol C Tables 4.2.6.8 and 6.1.1.4'
Zn Zn 0.2839 1.4301 'International Tables Vol C Tables 4.2.6.8 and 6.1.1.4'

loop_
_geom_angle_atom_site_label_1
_geom_angle_atom_site_label_2
_geom_angle_atom_site_label_3
_geom_angle
N2 Zn1 N1 74.07(11)
N2 Zn1 N3 73.90(10)
N1 Zn1 N3 145.36(10)
N2 Zn1 S1 138.62(8)
N1 Zn1 S1 97.89(9)
N3 Zn1 S1 97.41(8)
N2 Zn1 S2 110.91(7)
N1 Zn1 S2 102.54(9)
N3 Zn1 S2 100.88(8)
S1 Zn1 S2 110.46(5)
C18 C16 C17 117.0(3)
C18 C16 C8 121.6(3)
C17 C16 C8 121.4(3)
N3 C11 C12 121.6(3)
N3 C11 C10 114.1(3)
C12 C11 C10 124.2(3)
C11 N3 C15 117.5(4)
C11 N3 Zn1 116.5(2)
C15 N3 Zn1 125.8(3)
C10 C9 C8 120.0(3)
C10 C9 H9 120.0
C8 C9 H9 120.0
C6 C7 C8 119.7(3)
C6 C7 H7 120.1
C8 C7 H7 120.1
C10 N2 C6 119.9(2)
C10 N2 Zn1 120.10(18)
C6 N2 Zn1 119.5(2)
C9 C8 C7 117.5(3)
C9 C8 C16 121.2(3)
C7 C8 C16 121.3(3)
N2 C6 C7 121.5(3)
N2 C6 C5 113.8(2)
C7 C6 C5 124.6(3)
N2 C10 C9 121.3(3)
N2 C10 C11 114.2(3)
C9 C10 C11 124.5(3)
C5 N1 C1 118.4(4)
C5 N1 Zn1 116.2(2)
C1 N1 Zn1 125.3(3)
C35 N4 C29 108.8(4)
C35 N4 C36 126.4(3)
C29 N4 C36 124.8(4)
N1 C5 C4 121.3(3)
N1 C5 C6 115.0(3)
C4 C5 C6 123.6(3)
C19 C17 C16 120.2(4)
C19 C17 H17 119.9
C16 C17 H17 119.9
C3 C4 C5 118.4(4)
C3 C4 H4 120.8
C5 C4 H4 120.8
C11 C12 C13 119.6(4)
C11 C12 H12 120.2
C13 C12 H12 120.2
C26 C28 C29 120.0(5)
C26 C28 C30 132.5(5)
C29 C28 C30 107.5(3)
C27 C29 N4 130.2(4)
C27 C29 C28 121.3(4)
N4 C29 C28 108.5(4)
C24 C26 C28 121.7(5)
C24 C26 H26 119.2
C28 C26 H26 119.2
C14 C13 C12 118.5(5)
C14 C13 H13 120.8
C12 C13 H13 120.8
C15 C14 C13 119.2(4)
C15 C14 H14 120.4
C13 C14 H14 120.4
C20 C18 C16 120.9(5)
C20 C18 H18 119.5
C16 C18 H18 119.5
C14 C15 N3 123.5(4)
C14 C15 H15 118.2
N3 C15 H15 118.2
C26 C24 C25 116.8(4)
C26 C24 C23 116.5(6)
C25 C24 C23 126.7(7)
N4 C35 C34 129.6(4)
N4 C35 C30 109.7(4)
C34 C35 C30 120.7(5)
C38 C39 C40 115.1(4)
C38 C39 H39A 108.5
C40 C39 H39A 108.5
C38 C39 H39B 108.5
C40 C39 H39B 108.5
H39A C39 H39B 107.5
C21 C19 C17 124.3(5)
C21 C19 H19 117.9
C17 C19 H19 117.9
N4 C36 C37 110.8(4)
N4 C36 H36A 109.5
C37 C36 H36A 109.5
N4 C36 H36B 109.5
C37 C36 H36B 109.5
H36A C36 H36B 108.1
C23 C22 C21 138.1(6)
C23 C22 H22 110.9
C21 C22 H22 110.9
C39 C38 C37 115.9(4)
C39 C38 H38A 108.3
C37 C38 H38A 108.3
C39 C38 H38B 108.3
C37 C38 H38B 108.3
H38A C38 H38B 107.4
C24 C25 C27 124.6(5)
C24 C25 H25 117.7
C27 C25 H25 117.7
C36 C37 C38 111.0(4)
C36 C37 H37A 109.4
C38 C37 H37A 109.4
C36 C37 H37B 109.4
C38 C37 H37B 109.4
H37A C37 H37B 108.0
N1 C1 C2 122.5(4)
N1 C1 H1 118.7
C2 C1 H1 118.7
C18 C20 C21 123.4(5)
C18 C20 H20 118.3
C21 C20 H20 118.3
C31 C30 C35 120.2(5)
C31 C30 C28 134.3(4)
C35 C30 C28 105.5(4)
C4 C3 C2 120.3(4)
C4 C3 H3 119.8
C2 C3 H3 119.8
C19 C21 C22 118.4(5)
C19 C21 C20 114.3(3)
C22 C21 C20 127.3(6)
C29 C27 C25 115.6(5)
C29 C27 H27 122.2
C25 C27 H27 122.2
C22 C23 C24 140.2(7)
C22 C23 H23 109.9
C24 C23 H23 109.9
C33 C34 C35 117.8(5)
C33 C34 H34 121.1
C35 C34 H34 121.1
C1 C2 C3 118.9(4)
C1 C2 H2 120.5
C3 C2 H2 120.5
C30 C31 C32 117.9(5)
C30 C31 H31 121.0
C32 C31 H31 121.0
C41 C40 C39 117.2(5)
C41 C40 H40A 108.0
C39 C40 H40A 108.0
C41 C40 H40B 108.0
C39 C40 H40B 108.0
H40A C40 H40B 107.3
C32 C33 C34 121.8(6)
C32 C33 H33 119.1
C34 C33 H33 119.1
C33 C32 C31 121.5(6)
C33 C32 H32 119.3
C31 C32 H32 119.3
C40 C41 H41A 109.5
C40 C41 H41B 109.5
H41A C41 H41B 109.5
C40 C41 H41C 109.5
H41A C41 H41C 109.5
H41B C41 H41C 109.5

loop_
_geom_bond_atom_site_label_1
_geom_bond_atom_site_label_2
_geom_bond_distance
Zn1 N2 2.096(2)
Zn1 N1 2.188(3)
Zn1 N3 2.200(3)
Zn1 S1 2.2565(11)
Zn1 S2 2.2600(11)
C16 C18 1.390(5)
C16 C17 1.404(5)
C16 C8 1.480(4)
C11 N3 1.344(5)
C11 C12 1.365(5)
C11 C10 1.486(4)
N3 C15 1.354(5)
C9 C10 1.377(4)
C9 C8 1.398(4)
C9 H9 0.9300
C7 C6 1.377(4)
C7 C8 1.398(4)
C7 H7 0.9300
N2 C10 1.340(4)
N2 C6 1.345(4)
C6 C5 1.471(5)
N1 C5 1.338(4)
N1 C1 1.345(5)
N4 C35 1.354(6)
N4 C29 1.384(5)
N4 C36 1.484(5)
C5 C4 1.391(5)
C17 C19 1.383(5)
C17 H17 0.9300
C4 C3 1.356(5)
C4 H4 0.9300
C12 C13 1.380(5)
C12 H12 0.9300
C28 C26 1.391(5)
C28 C29 1.395(6)
C28 C30 1.429(6)
C29 C27 1.370(6)
C26 C24 1.364(9)
C26 H26 0.9300
C13 C14 1.376(7)
C13 H13 0.9300
C14 C15 1.332(7)
C14 H14 0.9300
C18 C20 1.370(6)
C18 H18 0.9300
C15 H15 0.9300
C24 C25 1.379(8)
C24 C23 1.388(2)
C35 C34 1.387(6)
C35 C30 1.416(6)
C39 C38 1.494(7)
C39 C40 1.497(7)
C39 H39A 0.9700
C39 H39B 0.9700
C19 C21 1.368(7)
C19 H19 0.9300
C36 C37 1.485(6)
C36 H36A 0.9700
C36 H36B 0.9700
C22 C23 1.191(2)
C22 C21 1.387(2)
C22 H22 0.9300
C38 C37 1.585(6)
C38 H38A 0.9700
C38 H38B 0.9700
C25 C27 1.429(6)
C25 H25 0.9300
C37 H37A 0.9700
C37 H37B 0.9700
C1 C2 1.349(7)
C1 H1 0.9300
C20 C21 1.411(7)
C20 H20 0.9300
C30 C31 1.384(7)
C3 C2 1.365(7)
C3 H3 0.9300
C27 H27 0.9300
C23 H23 0.9300
C34 C33 1.376(7)
C34 H34 0.9300
C2 H2 0.9300
C31 C32 1.386(8)
C31 H31 0.9300
C40 C41 1.468(8)
C40 H40A 0.9700
C40 H40B 0.9700
C33 C32 1.373(8)
C33 H33 0.9300
C32 H32 0.9300
C41 H41A 0.9600
C41 H41B 0.9600
C41 H41C 0.9600

loop_
_geom_torsion_atom_site_label_1
_geom_torsion_atom_site_label_2
_geom_torsion_atom_site_label_3
_geom_torsion_atom_site_label_4
_geom_torsion
C12 C11 N3 C15 -1.4(5)
C10 C11 N3 C15 178.4(3)
C12 C11 N3 Zn1 173.8(3)
C10 C11 N3 Zn1 -6.4(3)
N2 Zn1 N3 C11 8.7(2)
N1 Zn1 N3 C11 31.7(3)
S1 Zn1 N3 C11 147.3(2)
S2 Zn1 N3 C11 -100.1(2)
N2 Zn1 N3 C15 -176.6(3)
N1 Zn1 N3 C15 -153.6(3)
S1 Zn1 N3 C15 -38.0(3)
S2 Zn1 N3 C15 74.6(3)
N1 Zn1 N2 C10 -176.8(2)
N3 Zn1 N2 C10 -10.2(2)
S1 Zn1 N2 C10 -93.0(2)
S2 Zn1 N2 C10 85.6(2)
N1 Zn1 N2 C6 10.8(2)
N3 Zn1 N2 C6 177.5(2)
S1 Zn1 N2 C6 94.6(2)
S2 Zn1 N2 C6 -86.8(2)
C10 C9 C8 C7 -3.3(4)
C10 C9 C8 C16 175.3(3)
C6 C7 C8 C9 1.9(4)
C6 C7 C8 C16 -176.7(3)
C18 C16 C8 C9 -15.4(5)
C17 C16 C8 C9 168.5(3)
C18 C16 C8 C7 163.2(4)
C17 C16 C8 C7 -12.9(5)
C10 N2 C6 C7 -2.7(4)
Zn1 N2 C6 C7 169.7(2)
C10 N2 C6 C5 176.0(3)
Zn1 N2 C6 C5 -11.6(3)
C8 C7 C6 N2 1.0(5)
C8 C7 C6 C5 -177.5(3)
C6 N2 C10 C9 1.2(4)
Zn1 N2 C10 C9 -171.1(2)
C6 N2 C10 C11 -177.5(2)
Zn1 N2 C10 C11 10.1(3)
C8 C9 C10 N2 1.8(5)
C8 C9 C10 C11 -179.5(3)
N3 C11 C10 N2 -1.9(4)
C12 C11 C10 N2 177.8(3)
N3 C11 C10 C9 179.4(3)
C12 C11 C10 C9 -0.9(5)
N2 Zn1 N1 C5 -8.3(2)
N3 Zn1 N1 C5 -31.3(4)
S1 Zn1 N1 C5 -146.7(2)
S2 Zn1 N1 C5 100.2(3)
N2 Zn1 N1 C1 175.5(4)
N3 Zn1 N1 C1 152.5(3)
S1 Zn1 N1 C1 37.1(4)
S2 Zn1 N1 C1 -76.0(4)
C1 N1 C5 C4 -0.8(6)
Zn1 N1 C5 C4 -177.3(3)
C1 N1 C5 C6 -178.3(3)
Zn1 N1 C5 C6 5.2(4)
N2 C6 C5 N1 3.7(4)
C7 C6 C5 N1 -177.6(3)
N2 C6 C5 C4 -173.7(3)
C7 C6 C5 C4 4.9(5)
C18 C16 C17 C19 0.1(6)
C8 C16 C17 C19 176.3(3)
N1 C5 C4 C3 -0.8(6)
C6 C5 C4 C3 176.5(4)
N3 C11 C12 C13 -0.2(6)
C10 C11 C12 C13 -180.0(3)
C35 N4 C29 C27 178.2(4)
C36 N4 C29 C27 0.2(7)
C35 N4 C29 C28 -3.4(4)
C36 N4 C29 C28 178.7(3)
C26 C28 C29 C27 3.7(6)
C30 C28 C29 C27 -178.0(4)
C26 C28 C29 N4 -175.0(3)
C30 C28 C29 N4 3.4(4)
C29 C28 C26 C24 -1.1(6)
C30 C28 C26 C24 -179.0(4)
C11 C12 C13 C14 0.9(6)
C12 C13 C14 C15 0.0(6)
C17 C16 C18 C20 -0.1(6)
C8 C16 C18 C20 -176.3(4)
C13 C14 C15 N3 -1.7(6)
C11 N3 C15 C14 2.4(5)
Zn1 N3 C15 C14 -172.3(3)
C28 C26 C24 C25 -1.9(6)
C28 C26 C24 C23 176.4(4)
C29 N4 C35 C34 -177.3(5)
C36 N4 C35 C34 0.6(7)
C29 N4 C35 C30 2.0(5)
C36 N4 C35 C30 180.0(4)
C16 C17 C19 C21 -0.7(7)
C35 N4 C36 C37 -84.8(5)
C29 N4 C36 C37 92.8(5)
C40 C39 C38 C37 171.0(4)
C26 C24 C25 C27 2.7(7)
C23 C24 C25 C27 -175.4(4)
N4 C36 C37 C38 -178.7(4)
C39 C38 C37 C36 75.5(6)
C5 N1 C1 C2 2.2(7)
Zn1 N1 C1 C2 178.3(4)
C16 C18 C20 C21 0.7(8)
N4 C35 C30 C31 179.8(4)
C34 C35 C30 C31 -0.8(7)
N4 C35 C30 C28 0.1(5)
C34 C35 C30 C28 179.5(4)
C26 C28 C30 C31 -3.7(8)
C29 C28 C30 C31 178.2(5)
C26 C28 C30 C35 175.9(4)
C29 C28 C30 C35 -2.1(4)
C5 C4 C3 C2 1.2(8)
C17 C19 C21 C22 -179.4(4)
C17 C19 C21 C20 1.2(7)
C23 C22 C21 C19 -173.8(6)
C23 C22 C21 C20 5.6(10)
C18 C20 C21 C19 -1.2(7)
C18 C20 C21 C22 179.4(5)
N4 C29 C27 C25 175.4(4)
C28 C29 C27 C25 -2.9(6)
C24 C25 C27 C29 -0.4(6)
C21 C22 C23 C24 176.0(6)
C26 C24 C23 C22 -169.8(7)
C25 C24 C23 C22 8.3(10)
N4 C35 C34 C33 -180.0(5)
C30 C35 C34 C33 0.8(7)
N1 C1 C2 C3 -1.8(8)
C4 C3 C2 C1 0.0(9)
C35 C30 C31 C32 1.5(7)
C28 C30 C31 C32 -178.8(5)
C38 C39 C40 C41 -179.5(6)
C35 C34 C33 C32 -1.6(9)
C34 C33 C32 C31 2.5(10)
C30 C31 C32 C33 -2.4(9)
